data_4319577
loop_
_publ_author_name
'Ramalingam Balamurugan'
'Mallayan Palaniandavar'
'R. Srinivasa Gopalan'

_publ_section_title
;
 Trigonal Planar Copper(I) Complex: Synthesis, Structure, and Spectra of a
 Redox Pair of Novel Copper(II/I) Complexes of Tridentate
 Bis(benzimidazol-2'-yl) Ligand Framework as Models for Electron-Transfer
 Copper Proteins
;
_journal_name_full 'Inorganic Chemistry'
_journal_page_first 2246
_journal_page_last 2255
_journal_paper_doi 10.1021/ic0003372
_journal_volume 40
_journal_year 2001
_chemical_formula_moiety 'C21 H17 Cu N6 O3 S2'
_chemical_formula_sum 'C21 H17 Cu N6 O3 S2'
_chemical_formula_weight 529.07
_chemical_name_systematic
; 
 ? 
;
_space_group_IT_number 19
_symmetry_cell_setting orthorhombic
_symmetry_space_group_name_Hall 'P 2ac 2ab'
_symmetry_space_group_name_H-M 'P 21 21 21'
_atom_sites_solution_hydrogens geom
_atom_sites_solution_primary direct
_atom_sites_solution_secondary difmap
_audit_creation_method SHELXL
_cell_angle_alpha 90.00
_cell_angle_beta 90.00
_cell_angle_gamma 90.00
_cell_formula_units_Z 4
_cell_length_a 8.7099(2)
_cell_length_b 10.9708(2)
_cell_length_c 22.1656(3)
_cell_measurement_reflns_used 60
_cell_measurement_temperature 130(2)
_cell_measurement_theta_max 14
_cell_measurement_theta_min 2
_cell_volume 2118.02(7)
_computing_data_reduction 'Saint programme'
_computing_structure_refinement 'SHELXL-93 (Sheldrick, 1993)'
_computing_structure_solution 'SHELXS-97 (Sheldrick, 1990)'
_diffrn_ambient_temperature 130(2)
_diffrn_measurement_device 'Siemens three circle diffractometer with CCD'
_diffrn_measurement_method w-scans
_diffrn_radiation_monochromator graphite
_diffrn_radiation_source 'fine-focus sealed tube'
_diffrn_radiation_type MoK\a
_diffrn_radiation_wavelength 0.71073
_diffrn_reflns_av_R_equivalents 0.0341
_diffrn_reflns_av_sigmaI/netI 0.0394
_diffrn_reflns_limit_h_max 9
_diffrn_reflns_limit_h_min -9
_diffrn_reflns_limit_k_max 11
_diffrn_reflns_limit_k_min -12
_diffrn_reflns_limit_l_max 24
_diffrn_reflns_limit_l_min -14
_diffrn_reflns_number 8819
_diffrn_reflns_theta_max 23.25
_diffrn_reflns_theta_min 1.84
_exptl_absorpt_coefficient_mu 1.267
_exptl_absorpt_correction_type SADABS
_exptl_crystal_colour 'pale yellow'
_exptl_crystal_density_diffrn 1.659
_exptl_crystal_description block
_exptl_crystal_F_000 1080
_exptl_crystal_size_max 0.22
_exptl_crystal_size_mid 0.12
_exptl_crystal_size_min 0.22
_refine_diff_density_max 0.263
_refine_diff_density_min -0.610
_refine_diff_density_rms 0.115
_refine_ls_abs_structure_details 'Flack H D (1983), Acta Cryst. A39, 876-881'
_refine_ls_abs_structure_Flack -0.008(15)
_refine_ls_extinction_method none
_refine_ls_goodness_of_fit_all 1.081
_refine_ls_goodness_of_fit_obs 1.098
_refine_ls_matrix_type full
_refine_ls_number_parameters 299
_refine_ls_number_reflns 3030
_refine_ls_number_restraints 0
_refine_ls_restrained_S_all 1.081
_refine_ls_restrained_S_obs 1.098
_refine_ls_R_factor_all 0.0321
_refine_ls_R_factor_obs 0.0289
_refine_ls_shift/esd_max -0.555
_refine_ls_shift/esd_mean 0.002
_refine_ls_structure_factor_coef Fsqd
_refine_ls_weighting_details 'w=1/[\s^2^(Fo^2^)+(0.0516P)^2^+0.2959P] where P=(Fo^2^+2Fc^2^)/3'
_refine_ls_weighting_scheme calc
_refine_ls_wR_factor_all 0.0850
_refine_ls_wR_factor_obs 0.0833
_reflns_number_observed 2844
_reflns_number_total 3030
_reflns_observed_criterion >2sigma(I)
_cod_data_source_file ic0003372_2.cif
_cod_data_source_block for_[Cu(bbtmp)]NO3
_cod_depositor_comments
;
The following automatic conversions were performed:

'_refine_ls_weighting_scheme' value 'calc
w=1/[\s^2^(Fo^2^)+(0.0516P)^2^+0.2959P] where P=(Fo^2^+2Fc^2^)/3' was
changed to 'calc'. New tag '_refine_ls_weighting_details' was
created. The value of the new tag was set to
'w=1/[\s^2^(Fo^2^)+(0.0516P)^2^+0.2959P] where P=(Fo^2^+2Fc^2^)/3'.

Automatic conversion script
Id: cif_fix_values 3143 2015-03-26 13:38:13Z robertas 
;
_cod_database_code 4319577

loop_
_symmetry_equiv_pos_as_xyz
'x, y, z'
'-x+1/2, -y, z+1/2'
'-x, y+1/2, -z+1/2'
'x+1/2, -y+1/2, -z'

loop_
_atom_site_aniso_label
_atom_site_aniso_U_11
_atom_site_aniso_U_22
_atom_site_aniso_U_33
_atom_site_aniso_U_23
_atom_site_aniso_U_13
_atom_site_aniso_U_12
Cu1 0.0414(3) 0.0290(3) 0.0370(3) -0.0021(2) 0.0021(2) 0.0083(2)
S2 0.0488(6) 0.0277(5) 0.0403(5) -0.0083(4) -0.0078(5) 0.0085(5)
S3 0.0410(5) 0.0304(5) 0.0354(5) 0.0025(4) -0.0029(5) 0.0066(4)
O3 0.042(2) 0.0317(14) 0.055(2) -0.0072(14) -0.0072(14) 0.0076(13)
N3 0.028(2) 0.0332(15) 0.0268(15) -0.0008(13) -0.0035(14) 0.0002(14)
N2 0.039(2) 0.021(2) 0.032(2) 0.0009(14) 0.0028(15) 0.0070(13)
N5 0.037(2) 0.032(2) 0.036(2) -0.005(2) -0.0008(15) 0.0114(14)
N4 0.034(2) 0.023(2) 0.036(2) -0.0037(14) 0.0003(14) 0.0078(14)
N6 0.047(2) 0.027(2) 0.029(2) -0.0030(14) -0.005(2) 0.008(2)
O1 0.059(2) 0.026(2) 0.066(2) -0.0008(15) -0.011(2) 0.0062(13)
O2 0.045(2) 0.0340(15) 0.078(2) 0.0055(15) -0.004(2) -0.0005(14)
C9 0.028(2) 0.032(2) 0.031(2) -0.006(2) -0.006(2) 0.007(2)
C8 0.029(2) 0.031(2) 0.043(2) -0.002(2) -0.004(2) 0.001(2)
C5 0.041(2) 0.034(2) 0.039(2) 0.008(2) 0.003(2) 0.002(2)
C1 0.029(2) 0.033(2) 0.027(2) 0.002(2) 0.006(2) 0.000(2)
C11 0.041(2) 0.063(3) 0.032(2) 0.002(2) 0.006(2) 0.011(2)
C16 0.028(2) 0.027(2) 0.030(2) -0.003(2) -0.005(2) -0.001(2)
C2 0.041(2) 0.030(2) 0.039(2) -0.006(2) 0.001(2) 0.001(2)
C13 0.030(2) 0.031(2) 0.033(2) 0.002(2) -0.006(2) 0.001(2)
C6 0.031(2) 0.032(2) 0.033(2) 0.004(2) 0.006(2) 0.004(2)
N1 0.030(2) 0.025(2) 0.029(2) -0.0035(13) -0.0012(13) 0.0021(12)
C21 0.034(2) 0.032(2) 0.032(2) -0.005(2) -0.006(2) 0.001(2)
C18 0.052(3) 0.050(2) 0.035(2) 0.005(2) -0.004(2) -0.003(2)
C20 0.037(2) 0.044(2) 0.041(2) -0.008(2) 0.003(2) 0.005(2)
C17 0.036(2) 0.042(2) 0.040(2) 0.003(2) -0.006(2) 0.006(2)
C10 0.039(2) 0.038(2) 0.034(2) -0.003(2) -0.002(2) 0.011(2)
C15 0.034(2) 0.024(2) 0.032(2) -0.006(2) -0.006(2) 0.001(2)
C12 0.037(2) 0.041(2) 0.035(2) 0.006(2) 0.006(2) 0.003(2)
C7 0.026(2) 0.033(2) 0.030(2) 0.002(2) 0.005(2) 0.004(2)
C4 0.042(2) 0.060(3) 0.033(2) 0.005(2) -0.010(2) 0.002(2)
C3 0.046(2) 0.040(2) 0.038(2) -0.006(2) 0.000(2) -0.001(2)
C14 0.034(2) 0.031(2) 0.038(2) 0.002(2) 0.001(2) -0.004(2)
C19 0.044(3) 0.056(3) 0.037(2) -0.007(2) 0.007(2) -0.007(2)

loop_
_atom_site_label
_atom_site_type_symbol
_atom_site_fract_x
_atom_site_fract_y
_atom_site_fract_z
_atom_site_U_iso_or_equiv
_atom_site_thermal_displace_type
_atom_site_occupancy
_atom_site_calc_flag
_atom_site_refinement_flags
_atom_site_disorder_group
Cu1 Cu 0.73179(5) 0.83840(4) 0.08150(2) 0.0358(2) Uani 1 d . .
S2 S 0.76369(13) 0.52963(8) 0.00451(4) 0.0389(3) Uani 1 d . .
S3 S 0.60433(11) 1.13435(8) 0.02541(4) 0.0356(2) Uani 1 d . .
O3 O 0.9408(3) 1.2448(2) 0.10602(14) 0.0431(7) Uani 1 d . .
N3 N 0.7344(3) 0.8662(3) -0.01139(12) 0.0294(7) Uani 1 d . .
N2 N 0.9350(4) 0.5011(2) 0.10294(13) 0.0306(7) Uani 1 d . .
N5 N 0.4420(4) 1.1107(3) 0.12809(14) 0.0350(8) Uani 1 d . .
N4 N 0.6270(4) 0.9698(3) 0.12040(14) 0.0308(7) Uani 1 d . .
N6 N 1.0720(4) 1.1969(3) 0.10873(14) 0.0344(8) Uani 1 d . .
O1 O 1.0848(4) 1.0844(3) 0.1110(2) 0.0500(8) Uani 1 d . .
O2 O 1.1889(3) 1.2639(3) 0.1079(2) 0.0523(8) Uani 1 d . .
C9 C 0.7360(4) 0.7643(3) -0.0461(2) 0.0304(8) Uani 1 d . .
C8 C 0.6478(4) 0.6583(3) -0.0207(2) 0.0342(9) Uani 1 d . .
C5 C 1.0851(5) 0.5241(4) 0.2011(2) 0.0381(10) Uani 1 d . .
C1 C 0.9361(4) 0.6799(3) 0.1493(2) 0.0297(8) Uani 1 d . .
C11 C 0.8790(5) 0.8644(4) -0.1223(2) 0.0453(11) Uani 1 d . .
C16 C 0.5489(4) 0.9539(3) 0.1759(2) 0.0284(8) Uani 1 d . .
C2 C 0.9759(5) 0.7682(3) 0.1921(2) 0.0370(9) Uani 1 d . .
C13 C 0.8009(4) 0.9685(3) -0.0328(2) 0.0313(8) Uani 1 d . .
C6 C 0.9928(4) 0.5618(3) 0.1537(2) 0.0318(9) Uani 1 d . .
N1 N 0.8452(3) 0.6914(2) 0.09679(13) 0.0284(7) Uani 1 d . .
C21 C 0.4312(4) 1.0394(3) 0.1803(2) 0.0329(9) Uani 1 d . .
C18 C 0.4722(5) 0.8723(4) 0.2707(2) 0.0457(11) Uani 1 d . .
C20 C 0.3315(5) 1.0439(4) 0.2294(2) 0.0405(10) Uani 1 d . .
C17 C 0.5697(4) 0.8671(4) 0.2208(2) 0.0389(9) Uani 1 d . .
C10 C 0.8093(4) 0.7607(4) -0.1016(2) 0.0368(9) Uani 1 d . .
C15 C 0.5606(4) 1.0649(3) 0.0943(2) 0.0297(8) Uani 1 d . .
C12 C 0.8742(4) 0.9714(4) -0.0881(2) 0.0376(9) Uani 1 d . .
C7 C 0.8492(4) 0.5807(3) 0.0716(2) 0.0297(8) Uani 1 d . .
C4 C 1.1192(5) 0.6102(4) 0.2444(2) 0.0449(11) Uani 1 d . .
C3 C 1.0679(5) 0.7312(4) 0.2400(2) 0.0410(10) Uani 1 d . .
C14 C 0.7979(4) 1.0772(3) 0.0091(2) 0.0344(9) Uani 1 d . .
C19 C 0.3550(5) 0.9596(4) 0.2740(2) 0.0456(11) Uani 1 d . .
H20 H 0.2425 1.1089 0.2325 0.050 Uiso 1 d . .
H19 H 0.2934 0.9539 0.3108 0.050 Uiso 1 d . .
H3 H 1.0775 0.7993 0.2737 0.050 Uiso 1 d . .
H4 H 1.1935 0.5833 0.2766 0.050 Uiso 1 d . .
H18 H 0.4907 0.8064 0.3007 0.050 Uiso 1 d . .
H11 H 0.9351 0.8599 -0.1590 0.050 Uiso 1 d . .
H5 H 1.1289 0.4451 0.2045 0.050 Uiso 1 d . .
H2 H 0.9498 0.8640 0.1933 0.050 Uiso 1 d . .
H17 H 0.6563 0.8112 0.2237 0.050 Uiso 1 d . .
H12 H 0.9260 1.0536 -0.1053 0.050 Uiso 1 d . .
H14B H 0.8561 1.1448 -0.0117 0.050 Uiso 1 d . .
H5A H 0.3599 1.1637 0.1195 0.050 Uiso 1 d . .
H10 H 0.7972 0.6816 -0.1259 0.050 Uiso 1 d . .
H2A H 0.9514 0.4202 0.0993 0.050 Uiso 1 d . .
H14A H 0.8458 1.0755 0.0514 0.050 Uiso 1 d . .
H8A H 0.5731 0.6758 0.0157 0.050 Uiso 1 d . .
H8B H 0.5768 0.6156 -0.0512 0.050 Uiso 1 d . .

loop_
_atom_type_symbol
_atom_type_description
_atom_type_scat_dispersion_real
_atom_type_scat_dispersion_imag
_atom_type_scat_source
C C 0.0033 0.0016 'International Tables Vol C Tables 4.2.6.8 and 6.1.1.4'
H H 0.0000 0.0000 'International Tables Vol C Tables 4.2.6.8 and 6.1.1.4'
N N 0.0061 0.0033 'International Tables Vol C Tables 4.2.6.8 and 6.1.1.4'
O O 0.0106 0.0060 'International Tables Vol C Tables 4.2.6.8 and 6.1.1.4'
S S 0.1246 0.1234 'International Tables Vol C Tables 4.2.6.8 and 6.1.1.4'
Cu Cu 0.3201 1.2651 'International Tables Vol C Tables 4.2.6.8 and 6.1.1.4'

loop_
_geom_angle_atom_site_label_1
_geom_angle_atom_site_label_2
_geom_angle_atom_site_label_3
_geom_angle
_geom_angle_site_symmetry_1
_geom_angle_site_symmetry_3
_geom_angle_publ_flag
N4 Cu1 N1 143.03(13) . . ?
N4 Cu1 N3 109.93(12) . . ?
N1 Cu1 N3 106.96(12) . . ?
C7 S2 C8 104.4(2) . . ?
C15 S3 C14 102.9(2) . . ?
C13 N3 C9 118.8(3) . . ?
C13 N3 Cu1 118.3(2) . . ?
C9 N3 Cu1 116.1(2) . . ?
C7 N2 C6 107.8(3) . . ?
C15 N5 C21 107.3(3) . . ?
C15 N4 C16 105.5(3) . . ?
C15 N4 Cu1 127.2(2) . . ?
C16 N4 Cu1 121.9(2) . . ?
O1 N6 O2 120.6(3) . . ?
O1 N6 O3 119.9(4) . . ?
O2 N6 O3 119.4(3) . . ?
N3 C9 C10 122.0(3) . . ?
N3 C9 C8 114.8(3) . . ?
C10 C9 C8 123.1(3) . . ?
C9 C8 S2 115.5(2) . . ?
C4 C5 C6 116.7(4) . . ?
C6 C1 C2 120.7(4) . . ?
C6 C1 N1 109.9(3) . . ?
C2 C1 N1 129.4(3) . . ?
C10 C11 C12 120.1(3) . . ?
C17 C16 C21 120.4(4) . . ?
C17 C16 N4 130.1(3) . . ?
C21 C16 N4 109.4(3) . . ?
C3 C2 C1 117.2(4) . . ?
N3 C13 C12 121.9(3) . . ?
N3 C13 C14 115.7(3) . . ?
C12 C13 C14 122.3(3) . . ?
C5 C6 C1 122.5(4) . . ?
C5 C6 N2 132.5(3) . . ?
C1 C6 N2 105.1(3) . . ?
C7 N1 C1 104.3(3) . . ?
C7 N1 Cu1 134.6(2) . . ?
C1 N1 Cu1 120.6(2) . . ?
C20 C21 C16 122.5(4) . . ?
C20 C21 N5 131.9(4) . . ?
C16 C21 N5 105.5(3) . . ?
C17 C18 C19 120.7(4) . . ?
C19 C20 C21 116.5(4) . . ?
C16 C17 C18 117.5(4) . . ?
C11 C10 C9 118.6(3) . . ?
N4 C15 N5 112.3(3) . . ?
N4 C15 S3 129.0(3) . . ?
N5 C15 S3 118.8(3) . . ?
C13 C12 C11 118.4(4) . . ?
N1 C7 N2 112.9(3) . . ?
N1 C7 S2 129.2(3) . . ?
N2 C7 S2 117.8(3) . . ?
C5 C4 C3 122.0(4) . . ?
C2 C3 C4 120.9(4) . . ?
C13 C14 S3 114.0(3) . . ?
C20 C19 C18 122.3(4) . . ?

loop_
_geom_bond_atom_site_label_1
_geom_bond_atom_site_label_2
_geom_bond_distance
_geom_bond_site_symmetry_2
_geom_bond_publ_flag
Cu1 N4 1.912(3) . ?
Cu1 N1 1.921(3) . ?
Cu1 N3 2.082(3) . ?
S2 C7 1.755(4) . ?
S2 C8 1.823(4) . ?
S3 C15 1.749(4) . ?
S3 C14 1.835(4) . ?
O3 N6 1.259(4) . ?
N3 C13 1.349(4) . ?
N3 C9 1.358(4) . ?
N2 C7 1.343(5) . ?
N2 C6 1.401(5) . ?
N5 C15 1.371(5) . ?
N5 C21 1.400(5) . ?
N4 C15 1.325(5) . ?
N4 C16 1.415(5) . ?
N6 O1 1.241(4) . ?
N6 O2 1.256(4) . ?
C9 C10 1.386(5) . ?
C9 C8 1.503(5) . ?
C5 C4 1.379(6) . ?
C5 C6 1.386(5) . ?
C1 C6 1.390(5) . ?
C1 C2 1.400(5) . ?
C1 N1 1.414(5) . ?
C11 C10 1.369(6) . ?
C11 C12 1.399(6) . ?
C16 C17 1.390(5) . ?
C16 C21 1.394(5) . ?
C2 C3 1.391(6) . ?
C13 C12 1.382(6) . ?
C13 C14 1.511(5) . ?
N1 C7 1.338(4) . ?
C21 C20 1.393(6) . ?
C18 C17 1.396(6) . ?
C18 C19 1.402(6) . ?
C20 C19 1.369(6) . ?
C4 C3 1.405(6) . ?

loop_
_geom_torsion_atom_site_label_1
_geom_torsion_atom_site_label_2
_geom_torsion_atom_site_label_3
_geom_torsion_atom_site_label_4
_geom_torsion
_geom_torsion_site_symmetry_1
_geom_torsion_site_symmetry_2
_geom_torsion_site_symmetry_3
_geom_torsion_site_symmetry_4
_geom_torsion_publ_flag
N4 Cu1 N3 C13 59.0(3) . . . . ?
N1 Cu1 N3 C13 -118.5(3) . . . . ?
N4 Cu1 N3 C9 -150.1(3) . . . . ?
N1 Cu1 N3 C9 32.4(3) . . . . ?
N1 Cu1 N4 C15 177.6(3) . . . . ?
N3 Cu1 N4 C15 1.6(4) . . . . ?
N1 Cu1 N4 C16 -32.4(4) . . . . ?
N3 Cu1 N4 C16 151.6(3) . . . . ?
C13 N3 C9 C10 2.8(5) . . . . ?
Cu1 N3 C9 C10 -147.9(3) . . . . ?
C13 N3 C9 C8 -175.1(3) . . . . ?
Cu1 N3 C9 C8 34.2(4) . . . . ?
N3 C9 C8 S2 -110.6(3) . . . . ?
C10 C9 C8 S2 71.5(4) . . . . ?
C7 S2 C8 C9 73.2(3) . . . . ?
C15 N4 C16 C17 179.1(4) . . . . ?
Cu1 N4 C16 C17 23.5(5) . . . . ?
C15 N4 C16 C21 2.3(4) . . . . ?
Cu1 N4 C16 C21 -153.3(2) . . . . ?
C6 C1 C2 C3 -2.8(6) . . . . ?
N1 C1 C2 C3 179.9(4) . . . . ?
C9 N3 C13 C12 -2.0(5) . . . . ?
Cu1 N3 C13 C12 148.1(3) . . . . ?
C9 N3 C13 C14 -178.6(3) . . . . ?
Cu1 N3 C13 C14 -28.5(4) . . . . ?
C4 C5 C6 C1 -0.2(6) . . . . ?
C4 C5 C6 N2 -179.5(4) . . . . ?
C2 C1 C6 C5 2.7(6) . . . . ?
N1 C1 C6 C5 -179.6(3) . . . . ?
C2 C1 C6 N2 -177.8(3) . . . . ?
N1 C1 C6 N2 -0.1(4) . . . . ?
C7 N2 C6 C5 179.2(4) . . . . ?
C7 N2 C6 C1 -0.3(4) . . . . ?
C6 C1 N1 C7 0.4(4) . . . . ?
C2 C1 N1 C7 177.9(4) . . . . ?
C6 C1 N1 Cu1 173.5(2) . . . . ?
C2 C1 N1 Cu1 -9.1(5) . . . . ?
N4 Cu1 N1 C7 139.3(3) . . . . ?
N3 Cu1 N1 C7 -44.6(4) . . . . ?
N4 Cu1 N1 C1 -31.3(4) . . . . ?
N3 Cu1 N1 C1 144.8(2) . . . . ?
C17 C16 C21 C20 1.1(6) . . . . ?
N4 C16 C21 C20 178.2(3) . . . . ?
C17 C16 C21 N5 -179.4(3) . . . . ?
N4 C16 C21 N5 -2.3(4) . . . . ?
C15 N5 C21 C20 -179.2(4) . . . . ?
C15 N5 C21 C16 1.3(4) . . . . ?
C16 C21 C20 C19 0.3(6) . . . . ?
N5 C21 C20 C19 -179.1(4) . . . . ?
C21 C16 C17 C18 -2.2(6) . . . . ?
N4 C16 C17 C18 -178.7(4) . . . . ?
C19 C18 C17 C16 2.0(6) . . . . ?
C12 C11 C10 C9 -0.6(6) . . . . ?
N3 C9 C10 C11 -1.5(5) . . . . ?
C8 C9 C10 C11 176.2(3) . . . . ?
C16 N4 C15 N5 -1.5(4) . . . . ?
Cu1 N4 C15 N5 152.4(3) . . . . ?
C16 N4 C15 S3 178.8(3) . . . . ?
Cu1 N4 C15 S3 -27.3(5) . . . . ?
C21 N5 C15 N4 0.1(4) . . . . ?
C21 N5 C15 S3 179.9(3) . . . . ?
C14 S3 C15 N4 -17.1(4) . . . . ?
C14 S3 C15 N5 163.2(3) . . . . ?
N3 C13 C12 C11 -0.1(6) . . . . ?
C14 C13 C12 C11 176.3(4) . . . . ?
C10 C11 C12 C13 1.4(6) . . . . ?
C1 N1 C7 N2 -0.6(4) . . . . ?
Cu1 N1 C7 N2 -172.2(2) . . . . ?
C1 N1 C7 S2 -178.9(3) . . . . ?
Cu1 N1 C7 S2 9.5(5) . . . . ?
C6 N2 C7 N1 0.6(4) . . . . ?
C6 N2 C7 S2 179.1(3) . . . . ?
C8 S2 C7 N1 -5.9(4) . . . . ?
C8 S2 C7 N2 175.8(3) . . . . ?
C6 C5 C4 C3 -2.1(6) . . . . ?
C1 C2 C3 C4 0.6(6) . . . . ?
C5 C4 C3 C2 2.0(7) . . . . ?
N3 C13 C14 S3 -64.4(4) . . . . ?
C12 C13 C14 S3 119.0(3) . . . . ?
C15 S3 C14 C13 96.8(3) . . . . ?
C21 C20 C19 C18 -0.4(6) . . . . ?
C17 C18 C19 C20 -0.8(6) . . . . ?
